data_7063611
loop_
_publ_author_name
'Sen, Charanjeet'
'Singh, Rohit'
'Devi, Swaita'
Niharika,
'Singhaal, Richa'
'Sahoo, Subash Chandra'
'Sheikh, Haq Nawaz'

_publ_section_title
;
 Design and synthesis of 2D coordination polymers from isophthalic and
 adipic acids: exploring Tb-based luminescent sensors for Cr3+, Fe3+ and
 p-NA
;
_journal_name_full 'New Journal of Chemistry'
_journal_paper_doi 10.1039/D4NJ05061D
_journal_year 2025
_chemical_formula_moiety 'C11 H12 La O8'
_chemical_formula_sum 'C11 H12 La O8'
_chemical_formula_weight 411.119
_space_group_crystal_system triclinic
_space_group_IT_number 2
_space_group_name_Hall '-P 1'
_space_group_name_H-M_alt 'P -1'
_atom_sites_solution_primary iterative
_audit_creation_date 2024-07-12
_audit_creation_method
;
Olex2 1.5
(compiled 2023.03.06 svn.rbb2c1857 for OlexSys, GUI svn.r6748)
;
_audit_update_record
;
2024-11-22 deposited with the CCDC.	2025-01-08 downloaded from the CCDC.
;
_cell_angle_alpha 95.843(2)
_cell_angle_beta 107.336(2)
_cell_angle_gamma 106.890(2)
_cell_formula_units_Z 2
_cell_length_a 7.0722(1)
_cell_length_b 10.1817(2)
_cell_length_c 10.6172(2)
_cell_measurement_reflns_used 8728
_cell_measurement_temperature 293(2)
_cell_measurement_theta_max 27.0300
_cell_measurement_theta_min 3.4050
_cell_volume 683.29(3)
_computing_cell_refinement 'CrysAlisPro 1.171.42.90a (Rigaku OD, 2023)'
_computing_data_collection 'CrysAlisPro 1.171.42.90a (Rigaku OD, 2023)'
_computing_data_reduction 'CrysAlisPro 1.171.42.90a (Rigaku OD, 2023)'
_computing_molecular_graphics 'Olex2 1.5 (Dolomanov et al., 2009)'
_computing_publication_material 'Olex2 1.5 (Dolomanov et al., 2009)'
_computing_structure_refinement 'olex2.refine 1.5 (Bourhis et al., 2015)'
_computing_structure_solution 'olex2.solve 1.5 (Bourhis et al., 2015)'
_diffrn_ambient_temperature 293
_diffrn_detector 'Hybrid Pixel Array Detector'
_diffrn_detector_area_resol_mean 10.0000
_diffrn_detector_type HyPix3000
_diffrn_measured_fraction_theta_full 0.9980
_diffrn_measured_fraction_theta_max 0.9476
_diffrn_measurement_details
;
List of Runs (angles in degrees, time in seconds):

  # Type    Start    End  Width  t~exp~   \w     \q     \k     \f   Frames
#--------------------------------------------------------------------------
  1  \w    -35.00 -10.00   0.50    5.00    --   -9.32 116.00 177.00   50
  2  \w    -59.00 -34.00   0.50    5.00    --   -9.32 165.00 -34.00   50
  3  \w     31.00  56.00   0.50    5.00    --    9.60-165.00 -58.00   50
  4  \w      0.00  25.00   0.50    5.00    --    9.60-116.00  89.00   50
  5  \w     18.00  50.00   0.50    5.00    --   -9.32  38.00 120.00   64
  6  \w    -53.00  -9.00   0.50    5.00    --   -9.32 125.00 -30.00   88
  7  \w    -56.00 -31.00   0.50    5.00    --   -9.32 125.00-120.00   50
  8  \w    -41.00  15.00   0.50    5.00    --   -9.32 -77.00 -90.00  112
  9  \w    -20.00  11.00   0.50    5.00    --   -9.32  38.00 120.00   62
 10  \w    -25.00  10.00   0.50    5.00    --   -9.32 -77.00-180.00   70
 11  \w     13.00  56.00   0.50    5.00    --    9.60-125.00-120.00   86
 12  \w     38.00  72.00   0.50    5.00    --    9.60  19.00-120.00   68
 13  \w    -29.00  -4.00   0.50    5.00    --    9.60 122.00 129.36   50
 14  \w    -38.00 -13.00   0.50    5.00    --    9.60 126.00  73.59   50
 15  \w    -12.00  16.00   0.50    5.00    --    9.60 -99.00  30.00   56
 16  \w      7.00  56.00   0.50    5.00    --    9.60-125.00-180.00   98
 17  \w    -61.00  21.00   0.50    5.00    --    9.60 -19.00-150.00  164
 18  \w      0.00  56.00   0.50    5.00    --    9.60  57.00 120.00  112
 19  \w    -34.00  -5.00   0.50    5.00    --    9.60 -77.00-180.00   58
 20  \w    -52.00  22.00   0.50    5.00    --    9.60 -38.00 -60.00  148
;
_diffrn_measurement_device 'four-circle diffractometer'
_diffrn_measurement_device_type 'SuperNova, Single source at offset/far, HyPix3000'
_diffrn_measurement_method '\w scans'
_diffrn_orient_matrix_type 'CrysAlisPro convention (1999,Acta A55,543-557)'
_diffrn_orient_matrix_UB_11 -0.1016321000
_diffrn_orient_matrix_UB_12 -0.0204893000
_diffrn_orient_matrix_UB_13 -0.0497160000
_diffrn_orient_matrix_UB_21 -0.0415603000
_diffrn_orient_matrix_UB_22 0.0163230000
_diffrn_orient_matrix_UB_23 0.0503026000
_diffrn_orient_matrix_UB_31 0.0201413000
_diffrn_orient_matrix_UB_32 0.0696405000
_diffrn_orient_matrix_UB_33 -0.0106571000
_diffrn_radiation_monochromator mirror
_diffrn_radiation_probe x-ray
_diffrn_radiation_type 'Mo K\a'
_diffrn_radiation_wavelength 0.71073
_diffrn_reflns_av_R_equivalents 0.0243
_diffrn_reflns_av_unetI/netI 0.0231
_diffrn_reflns_Laue_measured_fraction_full 0.9980
_diffrn_reflns_Laue_measured_fraction_max 0.9476
_diffrn_reflns_limit_h_max 8
_diffrn_reflns_limit_h_min -8
_diffrn_reflns_limit_k_max 12
_diffrn_reflns_limit_k_min -12
_diffrn_reflns_limit_l_max 13
_diffrn_reflns_limit_l_min -13
_diffrn_reflns_number 9684
_diffrn_reflns_point_group_measured_fraction_full 0.9980
_diffrn_reflns_point_group_measured_fraction_max 0.9476
_diffrn_reflns_theta_full 25.2417
_diffrn_reflns_theta_max 27.08
_diffrn_reflns_theta_min 3.20
_diffrn_source 'micro-focus sealed X-ray tube'
_diffrn_source_type 'SuperNova (Mo) X-ray Source'
_exptl_absorpt_coefficient_mu 3.159
_exptl_absorpt_correction_T_max 1.00000
_exptl_absorpt_correction_T_min 0.94780
_exptl_absorpt_correction_type multi-scan
_exptl_absorpt_process_details
;
CrysAlisPro 1.171.42.90a (Rigaku Oxford Diffraction, 2023)
Empirical absorption correction using spherical harmonics,
implemented in SCALE3 ABSPACK scaling algorithm.
;
_exptl_crystal_colour colourless
_exptl_crystal_colour_primary colourless
_exptl_crystal_density_diffrn 1.998
_exptl_crystal_description block
_exptl_crystal_F_000 398.172
_exptl_crystal_size_max 0.012
_exptl_crystal_size_mid 0.01
_exptl_crystal_size_min 0.008
_refine_diff_density_max 0.6774
_refine_diff_density_min -0.3631
_refine_diff_density_rms 0.0802
_refine_ls_d_res_high 0.7805
_refine_ls_d_res_low 6.3736
_refine_ls_extinction_coef 0.0043(6)
_refine_ls_extinction_expression Fc^*^=kFc[1+0.001xFc^2^\l^3^/sin(2\q)]^-1/4^
_refine_ls_goodness_of_fit_ref 1.0337
_refine_ls_hydrogen_treatment mixed
_refine_ls_matrix_type full
_refine_ls_number_constraints 18
_refine_ls_number_parameters 194
_refine_ls_number_reflns 2838
_refine_ls_number_restraints 10
_refine_ls_restrained_S_all 1.0317
_refine_ls_R_factor_all 0.0178
_refine_ls_R_factor_gt 0.0173
_refine_ls_shift/su_max -0.0007
_refine_ls_shift/su_mean 0.0001
_refine_ls_structure_factor_coef Fsqd
_refine_ls_weighting_details 'w=1/[\s^2^(Fo^2^)+(0.0193P)^2^+0.6184P] where P=(Fo^2^+2Fc^2^)/3'
_refine_ls_weighting_scheme calc
_refine_ls_wR_factor_gt 0.0430
_refine_ls_wR_factor_ref 0.0432
_reflns_Friedel_coverage 0.0
_reflns_limit_h_max 8
_reflns_limit_h_min -8
_reflns_limit_k_max 12
_reflns_limit_k_min -12
_reflns_limit_l_max 13
_reflns_limit_l_min 0
_reflns_number_gt 2769
_reflns_number_total 2838
_reflns_threshold_expression I>=2u(I)
_cod_data_source_file d4nj05061d2.cif
_cod_data_source_block GJP-I0_auto
_cod_database_code 7063611
_chemical_oxdiff_formula 'C H N O La'
_olex2_refinement_description
;
1. Fixed Uiso
 At 1.2 times of:
  All C(H) groups, All C(H,H) groups
 At 1.5 times of:
  All O(H,H) groups
2. Restrained distances
 O7-H7a = O7-H7b
 0.85 with sigma of 0.02
 O8-H8a = O8-H8b
 0.85 with sigma of 0.02
 H7a-H7b
 1.34 with sigma of 0.04
 H8a-H8b
 1.34 with sigma of 0.04
 La1-H8a \\sim La1-H8b
 with sigma of 0.02
 La1-H7a \\sim La1-H7b
 with sigma of 0.02
3.a Secondary CH2 refined with riding coordinates:
 C10(H10a,H10b), C11(H11a,H11b)
3.b Aromatic/amide H refined with riding coordinates:
 C3(H3), C5(H5), C7(H7), C6(H6)
;
_olex2_submission_special_instructions 'No special instructions were received'
_oxdiff_exptl_absorpt_empirical_details
;
Empirical correction (ABSPACK) includes:
- Absorption correction using spherical harmonics
- Frame scaling
;
_oxdiff_exptl_absorpt_empirical_full_max 1.094
_oxdiff_exptl_absorpt_empirical_full_min 0.924

loop_
_space_group_symop_id
_space_group_symop_operation_xyz
1 x,y,z
2 -x,-y,-z

loop_
_atom_site_label
_atom_site_type_symbol
_atom_site_fract_x
_atom_site_fract_y
_atom_site_fract_z
_atom_site_U_iso_or_equiv
_atom_site_adp_type
_atom_site_occupancy
_atom_site_refinement_flags_posn
La1 La 0.244718(19) 0.914249(12) 0.078126(13) 0.01889(6) Uani 1.000000 D
O6 O 0.9590(3) 0.99525(18) 0.13020(17) 0.0262(4) Uani 1.000000 .
O5 O 0.6394(3) 0.97604(18) 0.12011(17) 0.0261(4) Uani 1.000000 .
O4 O 0.5952(3) 0.81382(18) 0.83539(17) 0.0266(4) Uani 1.000000 .
O3 O 0.5768(3) 0.94387(18) 0.68215(18) 0.0314(4) Uani 1.000000 .
O1 O 0.2242(4) 0.7438(2) 0.2108(2) 0.0479(6) Uani 1.000000 .
O7 O -0.1026(3) 0.7165(2) -0.0341(3) 0.0567(7) Uani 1.000000 D
H7a H -0.210(4) 0.726(4) -0.082(4) 0.0850(10) Uiso 1.000000 DR
H7b H -0.127(5) 0.649(3) 0.005(4) 0.0850(10) Uiso 1.000000 DR
O8 O 0.2882(4) 0.7237(2) -0.0639(3) 0.0684(9) Uani 1.000000 D
H8a H 0.207(6) 0.641(2) -0.092(4) 0.1025(13) Uiso 1.000000 DR
H8b H 0.372(6) 0.736(4) -0.106(4) 0.1025(13) Uiso 1.000000 DR
C9 C 0.8134(4) 0.9623(2) 0.1798(2) 0.0195(5) Uani 1.000000 .
O2 O -0.0369(4) 0.5413(2) 0.1442(2) 0.0560(7) Uani 1.000000 .
C8 C 0.5351(4) 0.8261(3) 0.7119(3) 0.0233(5) Uani 1.000000 .
C4 C 0.4099(4) 0.6985(2) 0.6035(3) 0.0252(5) Uani 1.000000 .
C10 C 0.8499(4) 0.9103(3) 0.3099(3) 0.0283(6) Uani 1.000000 .
H10a H 0.7149(4) 0.8630(3) 0.3178(3) 0.0340(7) Uiso 1.000000 R
H10b H 0.9207(4) 0.8421(3) 0.3068(3) 0.0340(7) Uiso 1.000000 R
C3 C 0.3364(4) 0.7157(3) 0.4725(3) 0.0267(5) Uani 1.000000 .
H3 H 0.3713(4) 0.8051(3) 0.4539(3) 0.0320(6) Uiso 1.000000 R
C2 C 0.2108(4) 0.6006(3) 0.3683(3) 0.0283(6) Uani 1.000000 .
C11 C 0.9814(4) 1.0272(3) 0.4346(2) 0.0302(6) Uani 1.000000 .
H11a H 0.9101(4) 1.0950(3) 0.4384(2) 0.0362(7) Uiso 1.000000 R
H11b H 1.1162(4) 1.0751(3) 0.4265(2) 0.0362(7) Uiso 1.000000 R
C1 C 0.1247(5) 0.6272(3) 0.2303(3) 0.0342(6) Uani 1.000000 .
C5 C 0.3643(4) 0.5641(3) 0.6307(3) 0.0323(6) Uani 1.000000 .
H5 H 0.4154(4) 0.5517(3) 0.7185(3) 0.0388(7) Uiso 1.000000 R
C7 C 0.1644(5) 0.4666(3) 0.3969(3) 0.0342(6) Uani 1.000000 .
H7 H 0.0802(5) 0.3889(3) 0.3280(3) 0.0411(7) Uiso 1.000000 R
C6 C 0.2427(5) 0.4489(3) 0.5268(3) 0.0359(6) Uani 1.000000 .
H6 H 0.2138(5) 0.3591(3) 0.5448(3) 0.0431(8) Uiso 1.000000 R

loop_
_atom_site_aniso_label
_atom_site_aniso_U_11
_atom_site_aniso_U_22
_atom_site_aniso_U_33
_atom_site_aniso_U_12
_atom_site_aniso_U_13
_atom_site_aniso_U_23
La1 0.01658(8) 0.02019(9) 0.01824(9) 0.00423(5) 0.00482(6) 0.00630(5)
O6 0.0212(9) 0.0378(10) 0.0230(9) 0.0112(7) 0.0094(7) 0.0112(7)
O5 0.0192(8) 0.0355(10) 0.0250(9) 0.0100(7) 0.0071(7) 0.0117(8)
O4 0.0269(9) 0.0296(9) 0.0209(9) 0.0078(7) 0.0060(7) 0.0072(7)
O3 0.0392(11) 0.0249(9) 0.0226(9) 0.0049(8) 0.0054(8) 0.0053(7)
O1 0.0617(14) 0.0292(10) 0.0281(11) -0.0072(9) 0.0001(10) 0.0141(9)
O7 0.0254(11) 0.0344(12) 0.0867(19) 0.0025(9) -0.0090(11) 0.0205(12)
O8 0.0796(19) 0.0253(11) 0.103(2) -0.0107(11) 0.0726(18) -0.0149(12)
C9 0.0215(11) 0.0192(11) 0.0148(11) 0.0055(9) 0.0040(9) 0.0012(9)
O2 0.0721(16) 0.0313(11) 0.0309(12) -0.0106(10) -0.0026(11) 0.0059(9)
C8 0.0192(11) 0.0279(13) 0.0223(13) 0.0075(9) 0.0072(10) 0.0045(10)
C4 0.0281(13) 0.0235(12) 0.0240(13) 0.0081(10) 0.0092(11) 0.0058(10)
C10 0.0323(14) 0.0316(13) 0.0205(13) 0.0095(11) 0.0078(11) 0.0104(11)
C3 0.0338(14) 0.0193(12) 0.0251(13) 0.0057(10) 0.0101(11) 0.0057(10)
C2 0.0374(15) 0.0217(12) 0.0236(13) 0.0060(10) 0.0108(11) 0.0054(10)
C11 0.0370(15) 0.0368(14) 0.0158(13) 0.0120(11) 0.0075(11) 0.0077(11)
C1 0.0499(17) 0.0224(13) 0.0234(14) 0.0050(12) 0.0102(13) 0.0036(11)
C5 0.0407(16) 0.0304(14) 0.0269(14) 0.0123(11) 0.0110(12) 0.0116(11)
C7 0.0450(17) 0.0218(13) 0.0301(15) 0.0046(11) 0.0120(13) 0.0032(11)
C6 0.0481(17) 0.0225(13) 0.0361(16) 0.0095(12) 0.0134(14) 0.0127(12)

loop_
_atom_type_symbol
_atom_type_scat_dispersion_real
_atom_type_scat_dispersion_imag
_atom_type_scat_Cromer_Mann_a1
_atom_type_scat_Cromer_Mann_a2
_atom_type_scat_Cromer_Mann_a3
_atom_type_scat_Cromer_Mann_a4
_atom_type_scat_Cromer_Mann_b1
_atom_type_scat_Cromer_Mann_b2
_atom_type_scat_Cromer_Mann_b3
_atom_type_scat_Cromer_Mann_b4
_atom_type_scat_Cromer_Mann_c
_atom_type_scat_source
_atom_type_scat_dispersion_source
C 0.00347 0.00161 2.31000 1.02000 1.58860 0.86500 20.84390 10.20750 0.56870 51.65120 0.21560 'International Tables Volume C Table 6.1.1.4 (pp. 500-502)' 'Henke, Gullikson and Davis, At. Data and Nucl. Data Tables, 1993, 54, 2'
H 0.00000 0.00000 0.49300 0.32291 0.14019 0.04081 10.51090 26.12570 3.14236 57.79970 0.00304 'International Tables Volume C Table 6.1.1.4 (pp. 500-502)' 'Henke, Gullikson and Davis, At. Data and Nucl. Data Tables, 1993, 54, 2'
La -0.10497 2.62773 20.57800 19.59900 11.37270 3.28719 2.94817 0.24448 18.77260 133.12399 2.14678 'International Tables Volume C Table 6.1.1.4 (pp. 500-502)' 'Henke, Gullikson and Davis, At. Data and Nucl. Data Tables, 1993, 54, 2'
O 0.01158 0.00611 3.04850 2.28680 1.54630 0.86700 13.27710 5.70110 0.32390 32.90890 0.25080 'International Tables Volume C Table 6.1.1.4 (pp. 500-502)' 'Henke, Gullikson and Davis, At. Data and Nucl. Data Tables, 1993, 54, 2'

loop_
_geom_angle_atom_site_label_1
_geom_angle_atom_site_label_2
_geom_angle_atom_site_label_3
_geom_angle
_geom_angle_site_symmetry_1
_geom_angle_site_symmetry_3
_geom_angle_publ_flag
O5 La1 O6 145.64(6) . 1_455 ?
O5 La1 O6 114.02(5) . 2_675 ?
O5 La1 O6 113.07(5) 2_675 1_455 ?
O5 La1 O6 47.87(5) 2_675 2_675 ?
O4 La1 O6 72.77(5) 2_676 1_455 ?
O4 La1 O6 78.22(5) 2_676 2_675 ?
O4 La1 O5 74.76(5) 2_676 . ?
O4 La1 O5 73.27(5) 2_676 2_675 ?
O3 La1 O6 75.58(6) 2_676 1_455 ?
O3 La1 O6 124.59(6) 2_676 2_675 ?
O3 La1 O5 75.29(6) 2_676 . ?
O3 La1 O5 118.47(5) 2_676 2_675 ?
O3 La1 O4 50.49(5) 2_676 2_676 ?
O1 La1 O6 94.69(7) . 1_455 ?
O1 La1 O6 146.49(6) . 2_675 ?
O1 La1 O5 95.72(7) . . ?
O1 La1 O5 150.68(7) . 2_675 ?
O1 La1 O4 126.68(6) . 2_676 ?
O1 La1 O3 76.23(6) . 2_676 ?
O7 La1 O6 72.55(7) . 1_455 ?
O7 La1 O6 75.74(6) . 2_675 ?
O7 La1 O5 141.69(7) . . ?
O7 La1 O5 107.18(8) . 2_675 ?
O7 La1 O4 142.04(6) . 2_676 ?
O7 La1 O3 131.64(8) . 2_676 ?
O7 La1 O1 71.24(7) . . ?
O8 La1 O6 141.45(8) . 1_455 ?
O8 La1 O6 94.59(9) . 2_675 ?
O8 La1 O5 72.80(7) . . ?
O8 La1 O5 73.23(7) . 2_675 ?
O8 La1 O4 140.23(6) . 2_676 ?
O8 La1 O3 137.10(9) . 2_676 ?
O8 La1 O1 79.20(9) . . ?
O8 La1 O7 69.45(9) . . ?
C9 La1 O6 91.67(6) 2_675 1_455 ?
C9 La1 O6 23.97(5) 2_675 2_675 ?
C9 La1 O5 90.51(6) 2_675 . ?
C9 La1 O5 23.91(5) 2_675 2_675 ?
C9 La1 O4 74.89(5) 2_675 2_676 ?
C9 La1 O3 125.35(6) 2_675 2_676 ?
C9 La1 O1 158.42(6) 2_675 . ?
C9 La1 O7 91.18(7) 2_675 . ?
C9 La1 O8 82.98(9) 2_675 . ?
C8 La1 O6 73.20(6) 2_676 1_455 ?
C8 La1 O6 102.32(6) 2_676 2_675 ?
C8 La1 O5 72.70(6) 2_676 . ?
C8 La1 O5 96.13(6) 2_676 2_675 ?
C8 La1 O4 25.75(6) 2_676 2_676 ?
C8 La1 O3 24.76(6) 2_676 2_676 ?
C8 La1 O1 100.99(7) 2_676 . ?
C8 La1 O7 144.00(8) 2_676 . ?
C8 La1 O8 145.33(8) 2_676 . ?
C8 La1 C9 100.59(6) 2_676 2_675 ?
C9 O6 La1 143.06(15) . 1_655 ?
C9 O6 La1 97.37(13) . 2_675 ?
C9 O5 La1 149.85(15) . . ?
C9 O5 La1 95.60(13) . 2_675 ?
C8 O4 La1 92.07(14) . 2_676 ?
C8 O3 La1 96.69(15) . 2_676 ?
C1 O1 La1 149.79(19) . . ?
H7a O7 La1 124(2) . . ?
H7b O7 La1 117(2) . . ?
H7b O7 H7a 113(3) . . ?
H8a O8 La1 127(3) . . ?
H8b O8 La1 125(2) . . ?
H8b O8 H8a 107(3) . . ?
O6 C9 La1 58.66(11) . 2_675 ?
O5 C9 La1 60.49(12) . 2_675 ?
O5 C9 O6 119.1(2) . . ?
C10 C9 La1 176.76(16) . 2_675 ?
C10 C9 O6 120.3(2) . . ?
C10 C9 O5 120.6(2) . . ?
O4 C8 La1 62.18(12) . 2_676 ?
O3 C8 La1 58.55(13) . 2_676 ?
O3 C8 O4 120.7(2) . . ?
C4 C8 La1 175.73(17) . 2_676 ?
C4 C8 O4 119.6(2) . . ?
C4 C8 O3 119.8(2) . . ?
C3 C4 C8 118.2(2) . . ?
C5 C4 C8 122.1(2) . . ?
C5 C4 C3 119.7(2) . . ?
H10a C10 C9 108.90(13) . . ?
H10b C10 C9 108.90(14) . . ?
H10b C10 H10a 107.7 . . ?
C11 C10 C9 113.3(2) . . ?
C11 C10 H10a 108.90(14) . . ?
C11 C10 H10b 108.90(14) . . ?
H3 C3 C4 119.67(14) . . ?
C2 C3 C4 120.7(2) . . ?
C2 C3 H3 119.67(15) . . ?
C1 C2 C3 118.0(2) . . ?
C7 C2 C3 119.1(2) . . ?
C7 C2 C1 122.9(2) . . ?
C11 C11 C10 112.7(3) 2_776 . ?
H11a C11 C10 109.05(14) . . ?
H11b C11 C10 109.05(14) . . ?
H11b C11 H11a 107.8 . . ?
O2 C1 O1 123.5(3) . . ?
C2 C1 O1 115.2(2) . . ?
C2 C1 O2 121.3(2) . . ?
H5 C5 C4 120.08(16) . . ?
C6 C5 C4 119.8(2) . . ?
C6 C5 H5 120.08(15) . . ?
H7 C7 C2 119.86(16) . . ?
C6 C7 C2 120.3(3) . . ?
C6 C7 H7 119.86(16) . . ?
C7 C6 C5 120.4(2) . . ?
H6 C6 C5 119.81(15) . . ?
H6 C6 C7 119.81(16) . . ?

loop_
_geom_bond_atom_site_label_1
_geom_bond_atom_site_label_2
_geom_bond_distance
_geom_bond_site_symmetry_2
_geom_bond_publ_flag
La1 O6 2.5713(17) 1_455 ?
La1 O6 2.6653(17) 2_675 ?
La1 O5 2.7062(16) 2_675 ?
La1 O5 2.5628(16) . ?
La1 O4 2.6138(17) 2_676 ?
La1 O3 2.5368(18) 2_676 ?
La1 O1 2.3436(18) . ?
La1 O7 2.530(2) . ?
La1 O8 2.482(2) . ?
La1 C9 3.095(2) 2_675 ?
La1 C8 2.953(2) 2_676 ?
O6 C9 1.268(3) . ?
O5 C9 1.260(3) . ?
O4 C8 1.284(3) . ?
O3 C8 1.245(3) . ?
O1 C1 1.264(3) . ?
O7 H7a 0.816(17) . ?
O7 H7b 0.836(17) . ?
O8 H8a 0.832(17) . ?
O8 H8b 0.834(17) . ?
C9 C10 1.506(3) . ?
O2 C1 1.241(3) . ?
C8 C4 1.489(3) . ?
C4 C3 1.381(4) . ?
C4 C5 1.393(3) . ?
C10 H10a 0.9700 . ?
C10 H10b 0.9700 . ?
C10 C11 1.529(4) . ?
C3 H3 0.9300 . ?
C3 C2 1.390(4) . ?
C2 C1 1.495(4) . ?
C2 C7 1.395(3) . ?
C11 C11 1.526(5) 2_776 ?
C11 H11a 0.9700 . ?
C11 H11b 0.9700 . ?
C5 H5 0.9300 . ?
C5 C6 1.385(4) . ?
C7 H7 0.9300 . ?
C7 C6 1.376(4) . ?
C6 H6 0.9300 . ?

loop_
_geom_torsion_atom_site_label_1
_geom_torsion_atom_site_label_2
_geom_torsion_atom_site_label_3
_geom_torsion_atom_site_label_4
_geom_torsion
_geom_torsion_site_symmetry_1
_geom_torsion_site_symmetry_2
_geom_torsion_site_symmetry_3
_geom_torsion_site_symmetry_4
_geom_torsion_publ_flag
La1 O6 C9 La1 -138.8(3) 1_655 . . 2_675 ?
La1 O6 C9 O5 2.31(14) 2_675 . . . ?
La1 O6 C9 O5 -136.5(2) 1_655 . . . ?
La1 O6 C9 C10 44.7(3) 1_655 . . . ?
La1 O6 C9 C10 -176.41(13) 2_675 . . . ?
La1 O5 C9 La1 162.6(4) . . . 2_675 ?
La1 O5 C9 O6 -2.27(14) 2_675 . . . ?
La1 O5 C9 O6 160.3(3) . . . . ?
La1 O5 C9 C10 -21.0(3) . . . . ?
La1 O5 C9 C10 176.45(13) 2_675 . . . ?
La1 O4 C8 O3 3.01(15) 2_676 . . . ?
La1 O4 C8 C4 -175.56(12) 2_676 . . . ?
La1 O3 C8 O4 -3.12(15) 2_676 . . . ?
La1 O3 C8 C4 175.45(12) 2_676 . . . ?
La1 O1 C1 O2 10.1(5) . . . . ?
La1 O1 C1 C2 -167.8(4) . . . . ?
La1 C9 O6 La1 -138.85(17) 2_675 . . 1_655 ?
La1 C9 O5 La1 162.6(2) 2_675 . . . ?
O6 C9 C10 C11 76.5(2) . . . . ?
O5 C9 C10 C11 -102.2(2) . . . . ?
O4 C8 C4 C3 176.0(2) . . . . ?
O4 C8 C4 C5 -3.4(3) . . . . ?
O3 C8 C4 C3 -2.5(3) . . . . ?
O3 C8 C4 C5 178.0(2) . . . . ?
O1 C1 C2 C3 21.8(3) . . . . ?
O1 C1 C2 C7 -160.5(3) . . . . ?
C9 C10 C11 C11 -179.5(3) . . . 2_776 ?
O2 C1 C2 C3 -156.1(3) . . . . ?
O2 C1 C2 C7 21.6(4) . . . . ?
C8 C4 C3 C2 -177.1(2) . . . . ?
C8 C4 C5 C6 178.4(3) . . . . ?
C4 C3 C2 C1 176.0(3) . . . . ?
C4 C3 C2 C7 -1.8(3) . . . . ?
C4 C5 C6 C7 -0.8(3) . . . . ?
C10 C11 C11 C10 180.0(3) . . 2_776 2_776 ?
C3 C2 C7 C6 -0.2(3) . . . . ?
C2 C7 C6 C5 1.5(3) . . . . ?

loop_
_restr_distance_atom_site_label_1
_restr_distance_atom_site_label_2
_restr_distance_site_symmetry_2
_restr_distance_target
_restr_distance_target_weight_param
_restr_distance_diff
O7 H7a 1 0.8500 0.0200 0.0338
O7 H7b 1 0.8500 0.0200 0.0138
H7a H7b 1 1.3400 0.0400 -0.0371
O8 H8a 1 0.8500 0.0200 0.0175
O8 H8b 1 0.8500 0.0200 0.0158
H8a H8b 1 1.3400 0.0400 0.0040

loop_
_restr_equal_distance_atom_site_label_1
_restr_equal_distance_atom_site_label_2
_restr_equal_distance_site_symmetry_2
_restr_equal_distance_class_id
La1 H7a 1 2
La1 H7b 1 2
La1 H8a 1 1
La1 H8b 1 1

loop_
_restr_equal_distance_class_class_id
_restr_equal_distance_class_target_weight_param
_restr_equal_distance_class_average
_restr_equal_distance_class_esd
_restr_equal_distance_class_diff_max
1 0.0200 3.0473 0.0100 0.0100
2 0.0200 3.0344 0.0317 0.0317
